data_7124380
loop_
_publ_author_name
'Liu, Hua-Wei'
'Wang, Kai-Yao'
'Ding, Dong'
'Sun, Meng'
'Cheng, Lin'
'Wang, Cheng'

_publ_section_title
;
 Deep Eutectic Solvothermal Synthesis of an Open Framework Copper
 Selenidogermanate with pH-resistant Cs+ Ion Exchange Property
;
_journal_name_full 'Chemical Communications'
_journal_paper_doi 10.1039/C9CC06906B
_journal_year 2019
_chemical_formula_sum 'C0.05 H0.8 Cs0.7 Cu1.25 Ge N0.05 O0.25 Se3'
_chemical_formula_weight 488.04
_space_group_crystal_system tetragonal
_space_group_IT_number 113
_space_group_name_Hall 'P -4 2ab'
_space_group_name_H-M_alt 'P -4 21 m'
_symmetry_space_group_name_Hall 'P -4 2ab'
_symmetry_space_group_name_H-M 'P -4 21 m'
_audit_creation_method SHELXL-2014/7
_audit_update_record
;
2019-09-03 deposited with the CCDC.    2019-10-24 downloaded from the CCDC.
;
_cell_angle_alpha 90
_cell_angle_beta 90
_cell_angle_gamma 90
_cell_formula_units_Z 8
_cell_length_a 12.9557(3)
_cell_length_b 12.9557(3)
_cell_length_c 8.7280(6)
_cell_measurement_reflns_used 2923
_cell_measurement_temperature 293(2)
_cell_measurement_theta_max 29.6450
_cell_measurement_theta_min 3.9200
_cell_volume 1465.00(11)
_computing_cell_refinement 'CrysAlisPro 1.171.39.35c (Rigaku OD, 2017)'
_computing_data_collection 'CrysAlisPro 1.171.39.35c (Rigaku OD, 2017)'
_computing_data_reduction 'CrysAlisPro 1.171.39.35c (Rigaku OD, 2017)'
_computing_structure_refinement 'SHELXL-2014/7 (Sheldrick, 2014)'
_diffrn_ambient_temperature 293(2)
_diffrn_measured_fraction_theta_full 0.994
_diffrn_measured_fraction_theta_max 0.995
_diffrn_measurement_device_type 'XtaLAB AFC12 (RINC): Kappa dual offset/far'
_diffrn_measurement_method '\w scans'
_diffrn_radiation_type MoK\a
_diffrn_radiation_wavelength 0.71073
_diffrn_reflns_av_R_equivalents 0.0397
_diffrn_reflns_av_unetI/netI 0.0357
_diffrn_reflns_Laue_measured_fraction_full 0.994
_diffrn_reflns_Laue_measured_fraction_max 0.995
_diffrn_reflns_limit_h_max 15
_diffrn_reflns_limit_h_min -16
_diffrn_reflns_limit_k_max 16
_diffrn_reflns_limit_k_min -16
_diffrn_reflns_limit_l_max 10
_diffrn_reflns_limit_l_min -10
_diffrn_reflns_number 6262
_diffrn_reflns_point_group_measured_fraction_full 0.993
_diffrn_reflns_point_group_measured_fraction_max 0.994
_diffrn_reflns_theta_full 25.242
_diffrn_reflns_theta_max 26.369
_diffrn_reflns_theta_min 3.516
_diffrn_source 'micro-focus sealed X-ray tube'
_exptl_absorpt_coefficient_mu 25.928
_exptl_absorpt_correction_T_max 1.00000
_exptl_absorpt_correction_T_min 0.15762
_exptl_absorpt_correction_type multi-scan
_exptl_absorpt_process_details
;
CrysAlisPro 1.171.39.35c (Rigaku Oxford Diffraction, 2017)
Empirical absorption correction using spherical harmonics,
 implemented in SCALE3 ABSPACK scaling algorithm.
;
_exptl_crystal_colour black
_exptl_crystal_density_diffrn 4.425
_exptl_crystal_description rod
_exptl_crystal_F_000 1698
_exptl_crystal_size_max 0.24
_exptl_crystal_size_mid 0.11
_exptl_crystal_size_min 0.10
_refine_diff_density_max 1.482
_refine_diff_density_min -0.611
_refine_diff_density_rms 0.153
_refine_ls_abs_structure_details
;
 Flack x determined using 605 quotients [(I+)-(I-)]/[(I+)+(I-)]
 (Parsons, Flack and Wagner, Acta Cryst. B69 (2013) 249-259).
;
_refine_ls_abs_structure_Flack 0.45(2)
_refine_ls_extinction_method none
_refine_ls_goodness_of_fit_ref 1.007
_refine_ls_hydrogen_treatment undef
_refine_ls_matrix_type full
_refine_ls_number_parameters 75
_refine_ls_number_reflns 1591
_refine_ls_number_restraints 0
_refine_ls_restrained_S_all 1.007
_refine_ls_R_factor_all 0.0295
_refine_ls_R_factor_gt 0.0273
_refine_ls_shift/su_max 0.000
_refine_ls_shift/su_mean 0.000
_refine_ls_structure_factor_coef Fsqd
_refine_ls_weighting_details 'w=1/[\s^2^(Fo^2^)+(0.0136P)^2^+14.2097P] where P=(Fo^2^+2Fc^2^)/3'
_refine_ls_weighting_scheme calc
_refine_ls_wR_factor_gt 0.0616
_refine_ls_wR_factor_ref 0.0622
_reflns_Friedel_coverage 0.733
_reflns_Friedel_fraction_full 0.992
_reflns_Friedel_fraction_max 0.993
_reflns_number_gt 1523
_reflns_number_total 1591
_reflns_threshold_expression 'I > 2\s(I)'
_cod_data_source_file c9cc06906b2.cif
_cod_data_source_block wky_CCDC1
_cod_original_cell_volume 1465.00(12)
_cod_original_formula_sum 'C0.05 H0.80 Cs0.70 Cu1.25 Ge N0.05 O0.25 Se3'
_cod_database_code 7124380
_shelx_shelxl_version_number 2014/7
_shelx_space_group_comment
;
The symmetry employed for this shelxl refinement is uniquely defined
by the following loop, which should always be used as a source of
symmetry information in preference to the above space-group names.
They are only intended as comments.
;

loop_
_space_group_symop_operation_xyz
'x, y, z'
'-x, -y, z'
'y, -x, -z'
'-y, x, -z'
'-x+1/2, y+1/2, -z'
'x+1/2, -y+1/2, -z'
'-y+1/2, -x+1/2, z'
'y+1/2, x+1/2, z'

loop_
_atom_site_label
_atom_site_type_symbol
_atom_site_fract_x
_atom_site_fract_y
_atom_site_fract_z
_atom_site_U_iso_or_equiv
_atom_site_adp_type
_atom_site_occupancy
_atom_site_site_symmetry_order
_atom_site_calc_flag
_atom_site_refinement_flags_posn
_atom_site_refinement_flags_adp
_atom_site_refinement_flags_occupancy
Cu1 Cu 0.09797(10) 1.05645(11) 0.38439(16) 0.0274(3) Uani 1 1 d . . .
Cu2 Cu 0.0000 1.0000 0.0000 0.0274(6) Uani 1 4 d S T P
Ge1 Ge 0.16108(8) 0.83577(8) 0.25196(12) 0.0146(2) Uani 1 1 d . . .
Se1 Se 0.16402(8) 0.99778(8) 0.14047(11) 0.0191(2) Uani 1 1 d . . .
Se2 Se 0.19489(9) 0.69489(9) 0.07855(17) 0.0239(3) Uani 1 2 d S T P
Se3 Se 0.31035(9) 0.81035(9) 0.40828(18) 0.0260(4) Uani 1 2 d S T P
Se4 Se 0.01367(8) 0.79764(8) 0.39587(12) 0.0206(2) Uani 1 1 d . . .
Cs1 Cs -0.1242(2) 0.6242(2) 0.1259(6) 0.0569(9) Uani 0.76 2 d S T P
Cs1A Cs -0.1547(13) 0.6547(13) 0.151(3) 0.074(7) Uani 0.14 2 d S T P
Cs2 Cs 0.09944(14) 0.59944(14) 0.6639(3) 0.0379(5) Uani 0.5 2 d S T P
O1W O 0.0301(19) 0.5301(19) 0.406(5) 0.087(13) Uani 0.5 2 d S T P

loop_
_atom_site_aniso_label
_atom_site_aniso_U_11
_atom_site_aniso_U_22
_atom_site_aniso_U_33
_atom_site_aniso_U_23
_atom_site_aniso_U_13
_atom_site_aniso_U_12
Cu1 0.0221(7) 0.0283(7) 0.0319(7) -0.0058(6) -0.0026(6) 0.0048(5)
Cu2 0.0262(8) 0.0262(8) 0.0299(14) 0.000 0.000 0.000
Ge1 0.0111(4) 0.0129(5) 0.0198(4) 0.0002(4) -0.0001(4) 0.0029(3)
Se1 0.0186(4) 0.0162(4) 0.0224(5) 0.0035(4) -0.0012(4) 0.0005(4)
Se2 0.0227(5) 0.0227(5) 0.0264(8) -0.0064(5) -0.0064(5) 0.0073(6)
Se3 0.0217(5) 0.0217(5) 0.0345(8) -0.0108(5) -0.0108(5) 0.0098(6)
Se4 0.0178(5) 0.0173(4) 0.0268(5) 0.0008(4) 0.0047(4) -0.0016(4)
Cs1 0.0565(12) 0.0565(12) 0.0575(18) 0.0161(12) -0.0161(12) -0.0178(14)
Cs1A 0.088(11) 0.088(11) 0.045(11) 0.031(9) -0.031(9) -0.026(11)
Cs2 0.0358(7) 0.0358(7) 0.0422(12) 0.0023(8) 0.0023(8) 0.0158(10)
O1W 0.060(15) 0.060(15) 0.14(3) 0.035(17) 0.035(17) 0.027(16)

loop_
_atom_type_symbol
_atom_type_description
_atom_type_scat_dispersion_real
_atom_type_scat_dispersion_imag
_atom_type_scat_source
C C 0.0033 0.0016 'International Tables Vol C Tables 4.2.6.8 and 6.1.1.4'
H H 0.0000 0.0000 'International Tables Vol C Tables 4.2.6.8 and 6.1.1.4'
N N 0.0061 0.0033 'International Tables Vol C Tables 4.2.6.8 and 6.1.1.4'
Cu Cu 0.3201 1.2651 'International Tables Vol C Tables 4.2.6.8 and 6.1.1.4'
Ge Ge 0.1547 1.8001 'International Tables Vol C Tables 4.2.6.8 and 6.1.1.4'
Se Se -0.0929 2.2259 'International Tables Vol C Tables 4.2.6.8 and 6.1.1.4'
Cs Cs -0.3680 2.1192 'International Tables Vol C Tables 4.2.6.8 and 6.1.1.4'
O O 0.0106 0.0060 'International Tables Vol C Tables 4.2.6.8 and 6.1.1.4'

loop_
_geom_angle_atom_site_label_1
_geom_angle_atom_site_label_2
_geom_angle_atom_site_label_3
_geom_angle
_geom_angle_site_symmetry_1
_geom_angle_site_symmetry_3
Se4 Cu1 Se4 119.30(6) 2_575 4_666
Se4 Cu1 Se1 120.10(7) 2_575 .
Se4 Cu1 Se1 115.45(6) 4_666 .
Se4 Cu1 Cu1 53.35(5) 2_575 4_666
Se4 Cu1 Cu1 82.86(7) 4_666 4_666
Se1 Cu1 Cu1 156.64(7) . 4_666
Se4 Cu1 Cu1 113.99(6) 2_575 3_466
Se4 Cu1 Cu1 52.44(6) 4_666 3_466
Se1 Cu1 Cu1 117.58(7) . 3_466
Cu1 Cu1 Cu1 60.86(5) 4_666 3_466
Se4 Cu1 Cu1 82.54(6) 2_575 2_575
Se4 Cu1 Cu1 111.79(5) 4_666 2_575
Se1 Cu1 Cu1 98.61(5) . 2_575
Cu1 Cu1 Cu1 59.57(3) 4_666 2_575
Cu1 Cu1 Cu1 59.57(3) 3_466 2_575
Se4 Cu1 Cs2 119.42(6) 2_575 4_666
Se4 Cu1 Cs2 64.16(5) 4_666 4_666
Se1 Cu1 Cs2 66.56(5) . 4_666
Cu1 Cu1 Cs2 136.79(7) 4_666 4_666
Cu1 Cu1 Cs2 110.72(7) 3_466 4_666
Cu1 Cu1 Cs2 157.35(8) 2_575 4_666
Se4 Cu1 Cs1A 55.7(3) 2_575 2_575
Se4 Cu1 Cs1A 118.6(3) 4_666 2_575
Se1 Cu1 Cs1A 78.2(3) . 2_575
Cu1 Cu1 Cs1A 106.6(3) 4_666 2_575
Cu1 Cu1 Cs1A 163.6(3) 3_466 2_575
Cu1 Cu1 Cs1A 125.4(3) 2_575 2_575
Cs2 Cu1 Cs1A 70.2(3) 4_666 2_575
Se1 Cu2 Se1 104.46(2) . 3_465
Se1 Cu2 Se1 104.46(2) . 4_665
Se1 Cu2 Se1 120.04(5) 3_465 4_665
Se1 Cu2 Se1 120.04(5) . 2_575
Se1 Cu2 Se1 104.46(2) 3_465 2_575
Se1 Cu2 Se1 104.46(2) 4_665 2_575
Se1 Ge1 Se4 115.53(5) . .
Se1 Ge1 Se3 110.60(6) . .
Se4 Ge1 Se3 108.98(6) . .
Se1 Ge1 Se2 114.82(6) . .
Se4 Ge1 Se2 109.00(6) . .
Se3 Ge1 Se2 96.14(5) . .
Se1 Ge1 Cs1A 67.46(18) . 4_665
Se4 Ge1 Cs1A 155.3(3) . 4_665
Se3 Ge1 Cs1A 91.2(3) . 4_665
Se2 Ge1 Cs1A 53.2(3) . 4_665
Se1 Ge1 Cs1 64.03(4) . 4_665
Se4 Ge1 Cs1 162.85(7) . 4_665
Se3 Ge1 Cs1 86.09(7) . 4_665
Se2 Ge1 Cs1 59.84(6) . 4_665
Cs1A Ge1 Cs1 7.9(4) 4_665 4_665
Ge1 Se1 Cu1 84.78(5) . .
Ge1 Se1 Cu2 101.92(5) . .
Cu1 Se1 Cu2 97.46(5) . .
Ge1 Se1 Cs2 98.09(5) . 4_666
Cu1 Se1 Cs2 77.16(5) . 4_666
Cu2 Se1 Cs2 158.73(5) . 4_666
Ge1 Se1 Cs1 84.00(7) . 4_665
Cu1 Se1 Cs1 153.53(8) . 4_665
Cu2 Se1 Cs1 108.29(7) . 4_665
Cs2 Se1 Cs1 80.79(7) 4_666 4_665
Ge1 Se1 Cs1A 80.1(3) . 4_665
Cu1 Se1 Cs1A 157.9(3) . 4_665
Cu2 Se1 Cs1A 101.4(3) . 4_665
Cs2 Se1 Cs1A 89.0(4) 4_666 4_665
Cs1 Se1 Cs1A 8.6(4) 4_665 4_665
Ge1 Se2 Ge1 83.17(6) 8_455 .
Ge1 Se2 Cs1A 92.3(3) 8_455 4_665
Ge1 Se2 Cs1A 92.3(3) . 4_665
Ge1 Se2 Cs1 86.53(8) 8_455 4_665
Ge1 Se2 Cs1 86.53(8) . 4_665
Cs1A Se2 Cs1 7.7(5) 4_665 4_665
Ge1 Se2 Cs2 137.92(3) 8_455 1_554
Ge1 Se2 Cs2 137.92(3) . 1_554
Cs1A Se2 Cs2 79.8(4) 4_665 1_554
Cs1 Se2 Cs2 87.49(9) 4_665 1_554
Ge1 Se2 Cs1 129.46(10) 8_455 .
Ge1 Se2 Cs1 85.72(7) . .
Cs1A Se2 Cs1 137.4(3) 4_665 .
Cs1 Se2 Cs1 141.72(6) 4_665 .
Cs2 Se2 Cs1 73.88(8) 1_554 .
Ge1 Se2 Cs1 85.72(7) 8_455 2_565
Ge1 Se2 Cs1 129.46(10) . 2_565
Cs1A Se2 Cs1 137.4(3) 4_665 2_565
Cs1 Se2 Cs1 141.72(6) 4_665 2_565
Cs2 Se2 Cs1 73.88(8) 1_554 2_565
Cs1 Se2 Cs1 64.69(9) . 2_565
Ge1 Se3 Ge1 84.09(7) 8_455 .
Ge1 Se3 Cs1A 129.87(18) 8_455 4_666
Ge1 Se3 Cs1A 129.87(18) . 4_666
Ge1 Se3 Cs2 129.18(7) 8_455 4_666
Ge1 Se3 Cs2 91.01(5) . 4_666
Cs1A Se3 Cs2 90.7(3) 4_666 4_666
Ge1 Se3 Cs2 91.01(5) 8_455 3_566
Ge1 Se3 Cs2 129.18(7) . 3_566
Cs1A Se3 Cs2 90.7(3) 4_666 3_566
Cs2 Se3 Cs2 54.58(7) 4_666 3_566
Ge1 Se3 Cs1 133.00(5) 8_455 4_666
Ge1 Se3 Cs1 132.99(5) . 4_666
Cs1A Se3 Cs1 7.0(4) 4_666 4_666
Cs2 Se3 Cs1 84.54(7) 4_666 4_666
Cs2 Se3 Cs1 84.54(7) 3_566 4_666
Ge1 Se4 Cu1 107.79(6) . 2_575
Ge1 Se4 Cu1 96.95(5) . 3_466
Cu1 Se4 Cu1 74.21(7) 2_575 3_466
Ge1 Se4 Cs1A 106.6(4) . .
Cu1 Se4 Cs1A 90.9(4) 2_575 .
Cu1 Se4 Cs1A 155.1(4) 3_466 .
Ge1 Se4 Cs2 104.15(5) . .
Cu1 Se4 Cs2 140.41(6) 2_575 .
Cu1 Se4 Cs2 79.32(6) 3_466 .
Cs1A Se4 Cs2 101.9(3) . .
Ge1 Se4 Cs1 100.37(7) . .
Cu1 Se4 Cs1 99.28(8) 2_575 .
Cu1 Se4 Cs1 162.65(8) 3_466 .
Cs1A Se4 Cs1 9.2(4) . .
Cs2 Se4 Cs1 97.33(8) . .
Cs1A Cs1 O1W 112(3) . .
Cs1A Cs1 O1W 112(3) . 2_565
O1W Cs1 O1W 18.7(11) . 2_565
Cs1A Cs1 Se4 71.9(17) . .
O1W Cs1 Se4 58.4(6) . .
O1W Cs1 Se4 74.1(5) 2_565 .
Cs1A Cs1 Se4 71.9(17) . 7
O1W Cs1 Se4 74.1(5) . 7
O1W Cs1 Se4 58.4(6) 2_565 7
Se4 Cs1 Se4 100.35(13) . 7
Cs1A Cs1 Se2 49(3) . 3_465
O1W Cs1 Se2 159.1(5) . 3_465
O1W Cs1 Se2 159.1(5) 2_565 3_465
Se4 Cs1 Se2 102.93(7) . 3_465
Se4 Cs1 Se2 102.93(7) 7 3_465
Cs1A Cs1 Se1 91.0(18) . 6_465
O1W Cs1 Se1 134.0(6) . 6_465
O1W Cs1 Se1 116.2(6) 2_565 6_465
Se4 Cs1 Se1 162.74(11) . 6_465
Se4 Cs1 Se1 76.08(3) 7 6_465
Se2 Cs1 Se1 62.30(7) 3_465 6_465
Cs1A Cs1 Se1 91.0(18) . 3_465
O1W Cs1 Se1 116.2(6) . 3_465
O1W Cs1 Se1 134.0(6) 2_565 3_465
Se4 Cs1 Se1 76.08(3) . 3_465
Se4 Cs1 Se1 162.74(11) 7 3_465
Se2 Cs1 Se1 62.30(7) 3_465 3_465
Se1 Cs1 Se1 102.22(13) 6_465 3_465
Cs1A Cs1 Se3 52(3) . 3_466
O1W Cs1 Se3 59.8(5) . 3_466
O1W Cs1 Se3 59.8(5) 2_565 3_466
Se4 Cs1 Se3 50.70(7) . 3_466
Se4 Cs1 Se3 50.70(7) 7 3_466
Se2 Cs1 Se3 101.88(9) 3_465 3_466
Se1 Cs1 Se3 120.57(7) 6_465 3_466
Se1 Cs1 Se3 120.57(7) 3_465 3_466
Cs1A Cs1 Se2 122.3(4) . .
O1W Cs1 Se2 64.8(5) . .
O1W Cs1 Se2 81.2(6) 2_565 .
Se4 Cs1 Se2 57.59(3) . .
Se4 Cs1 Se2 138.86(14) 7 .
Se2 Cs1 Se2 115.15(8) 3_465 .
Se1 Cs1 Se2 135.05(13) 6_465 .
Se1 Cs1 Se2 53.22(3) 3_465 .
Se3 Cs1 Se2 104.15(9) 3_466 .
Cs1A Cs1 Se2 122.3(4) . 2_565
O1W Cs1 Se2 81.2(6) . 2_565
O1W Cs1 Se2 64.8(5) 2_565 2_565
Se4 Cs1 Se2 138.86(14) . 2_565
Se4 Cs1 Se2 57.59(3) 7 2_565
Se2 Cs1 Se2 115.15(8) 3_465 2_565
Se1 Cs1 Se2 53.22(3) 6_465 2_565
Se1 Cs1 Se2 135.05(13) 3_465 2_565
Se3 Cs1 Se2 104.15(9) 3_466 2_565
Se2 Cs1 Se2 114.12(9) . 2_565
Cs1A Cs1 Ge1 77(3) . 6_465
O1W Cs1 Ge1 165.7(6) . 6_465
O1W Cs1 Ge1 148.1(6) 2_565 6_465
Se4 Cs1 Ge1 135.84(9) . 6_465
Se4 Cs1 Ge1 98.72(5) 7 6_465
Se2 Cs1 Ge1 33.63(5) 3_465 6_465
Se1 Cs1 Ge1 31.97(4) 6_465 6_465
Se1 Cs1 Ge1 74.04(9) 3_465 6_465
Se3 Cs1 Ge1 125.18(9) 3_466 6_465
Se2 Cs1 Ge1 121.50(12) . 6_465
Se2 Cs1 Ge1 84.51(6) 2_565 6_465
Cs1 Cs1A Se2 123(3) . 3_465
Cs1 Cs1A Se4 98.9(18) . .
Se2 Cs1A Se4 113.9(4) 3_465 .
Cs1 Cs1A Se4 98.9(18) . 7
Se2 Cs1A Se4 113.9(4) 3_465 7
Se4 Cs1A Se4 105.9(7) . 7
Cs1 Cs1A O1W 60(3) . .
Se2 Cs1A O1W 171.0(6) 3_465 .
Se4 Cs1A O1W 57.5(6) . .
Se4 Cs1A O1W 72.8(7) 7 .
Cs1 Cs1A O1W 60(3) . 2_565
Se2 Cs1A O1W 171.0(6) 3_465 2_565
Se4 Cs1A O1W 72.8(7) . 2_565
Se4 Cs1A O1W 57.5(6) 7 2_565
O1W Cs1A O1W 17.4(11) . 2_565
Cs1 Cs1A Se3 121(3) . 3_466
Se2 Cs1A Se3 116.5(7) 3_465 3_466
Se4 Cs1A Se3 54.5(3) . 3_466
Se4 Cs1A Se3 54.5(3) 7 3_466
O1W Cs1A Se3 61.6(6) . 3_466
O1W Cs1A Se3 61.6(6) 2_565 3_466
Cs1 Cs1A Se1 80.3(19) . 6_465
Se2 Cs1A Se1 64.7(4) 3_465 6_465
Se4 Cs1A Se1 177.2(6) . 6_465
Se4 Cs1A Se1 76.93(5) 7 6_465
O1W Cs1A Se1 123.9(7) . 6_465
O1W Cs1A Se1 109.0(6) 2_565 6_465
Se3 Cs1A Se1 128.2(3) 3_466 6_465
Cs1 Cs1A Se1 80.3(19) . 3_465
Se2 Cs1A Se1 64.7(4) 3_465 3_465
Se4 Cs1A Se1 76.93(5) . 3_465
Se4 Cs1A Se1 177.2(6) 7 3_465
O1W Cs1A Se1 109.0(6) . 3_465
O1W Cs1A Se1 123.9(7) 2_565 3_465
Se3 Cs1A Se1 128.2(3) 3_466 3_465
Se1 Cs1A Se1 100.3(6) 6_465 3_465
Cs1 Cs1A Ge1 95(3) . 6_465
Se2 Cs1A Ge1 34.5(2) 3_465 6_465
Se4 Cs1A Ge1 145.4(5) . 6_465
Se4 Cs1A Ge1 102.8(2) 7 6_465
O1W Cs1A Ge1 152.5(9) . 6_465
O1W Cs1A Ge1 140.6(6) 2_565 6_465
Se3 Cs1A Ge1 138.4(5) 3_466 6_465
Se1 Cs1A Ge1 32.44(17) 6_465 6_465
Se1 Cs1A Ge1 74.6(4) 3_465 6_465
Cs1 Cs1A Ge1 95(3) . 3_465
Se2 Cs1A Ge1 34.5(2) 3_465 3_465
Se4 Cs1A Ge1 102.8(2) . 3_465
Se4 Cs1A Ge1 145.4(5) 7 3_465
O1W Cs1A Ge1 140.6(6) . 3_465
O1W Cs1A Ge1 152.5(9) 2_565 3_465
Se3 Cs1A Ge1 138.4(5) 3_466 3_465
Se1 Cs1A Ge1 74.6(4) 6_465 3_465
Se1 Cs1A Ge1 32.44(17) 3_465 3_465
Ge1 Cs1A Ge1 44.3(3) 6_465 3_465
Cs1 Cs1A Cu1 128.9(11) . 2_575
Se2 Cs1A Cu1 83.1(4) 3_465 2_575
Se4 Cs1A Cu1 33.42(16) . 2_575
Se4 Cs1A Cu1 109.5(6) 7 2_575
O1W Cs1A Cu1 89.0(7) . 2_575
O1W Cs1A Cu1 101.8(7) 2_565 2_575
Se3 Cs1A Cu1 56.9(3) 3_466 2_575
Se1 Cs1A Cu1 146.1(6) 6_465 2_575
Se1 Cs1A Cu1 72.94(15) 3_465 2_575
Ge1 Cs1A Cu1 117.4(5) 6_465 2_575
Ge1 Cs1A Cu1 84.8(3) 3_465 2_575
O1W Cs2 O1W 17.1(11) . 2_565
O1W Cs2 Cs2 60.5(7) . 2_565
O1W Cs2 Cs2 43.5(7) 2_565 2_565
O1W Cs2 Se4 65.2(5) . 8_455
O1W Cs2 Se4 76.3(5) 2_565 8_455
Cs2 Cs2 Se4 106.40(4) 2_565 8_455
O1W Cs2 Se4 65.2(5) . .
O1W Cs2 Se4 76.3(5) 2_565 .
Cs2 Cs2 Se4 106.40(4) 2_565 .
Se4 Cs2 Se4 91.01(6) 8_455 .
O1W Cs2 Se1 123.98(7) . 3_466
O1W Cs2 Se1 123.56(10) 2_565 3_466
Cs2 Cs2 Se1 109.25(4) 2_565 3_466
Se4 Cs2 Se1 142.08(8) 8_455 3_466
Se4 Cs2 Se1 67.01(3) . 3_466
O1W Cs2 Se1 123.98(7) . 5_546
O1W Cs2 Se1 123.56(10) 2_565 5_546
Cs2 Cs2 Se1 109.25(4) 2_565 5_546
Se4 Cs2 Se1 67.01(3) 8_455 5_546
Se4 Cs2 Se1 142.08(8) . 5_546
Se1 Cs2 Se1 111.55(7) 3_466 5_546
O1W Cs2 Se3 68.7(3) . 4_656
O1W Cs2 Se3 63.78(17) 2_565 4_656
Cs2 Cs2 Se3 62.71(4) 2_565 4_656
Se4 Cs2 Se3 53.42(3) 8_455 4_656
Se4 Cs2 Se3 130.66(7) . 4_656
Se1 Cs2 Se3 161.16(7) 3_466 4_656
Se1 Cs2 Se3 60.03(2) 5_546 4_656
O1W Cs2 Se3 68.7(3) . 3_466
O1W Cs2 Se3 63.78(17) 2_565 3_466
Cs2 Cs2 Se3 62.71(4) 2_565 3_466
Se4 Cs2 Se3 130.66(7) 8_455 3_466
Se4 Cs2 Se3 53.42(3) . 3_466
Se1 Cs2 Se3 60.03(2) 3_466 3_466
Se1 Cs2 Se3 161.16(7) 5_546 3_466
Se3 Cs2 Se3 121.96(7) 4_656 3_466
O1W Cs2 Cu1 101.6(4) . 5_546
O1W Cs2 Cu1 111.1(4) 2_565 5_546
Cs2 Cs2 Cu1 126.67(4) 2_565 5_546
Se4 Cs2 Cu1 36.52(3) 8_455 5_546
Se4 Cs2 Cu1 109.30(7) . 5_546
Se1 Cs2 Cu1 120.58(7) 3_466 5_546
Se1 Cs2 Cu1 36.29(3) 5_546 5_546
Se3 Cs2 Cu1 64.01(2) 4_656 5_546
Se3 Cs2 Cu1 162.23(7) 3_466 5_546
O1W Cs2 Cu1 101.6(4) . 3_466
O1W Cs2 Cu1 111.1(4) 2_565 3_466
Cs2 Cs2 Cu1 126.67(4) 2_565 3_466
Se4 Cs2 Cu1 109.30(7) 8_455 3_466
Se4 Cs2 Cu1 36.52(3) . 3_466
Se1 Cs2 Cu1 36.29(3) 3_466 3_466
Se1 Cs2 Cu1 120.58(7) 5_546 3_466
Se3 Cs2 Cu1 162.23(7) 4_656 3_466
Se3 Cs2 Cu1 64.01(2) 3_466 3_466
Cu1 Cs2 Cu1 105.32(7) 5_546 3_466
O1W Cs2 Se2 176.3(7) . 1_556
O1W Cs2 Se2 159.3(7) 2_565 1_556
Cs2 Cs2 Se2 115.79(4) 2_565 1_556
Se4 Cs2 Se2 117.04(6) 8_455 1_556
Se4 Cs2 Se2 117.04(6) . 1_556
Se1 Cs2 Se2 56.38(4) 3_466 1_556
Se1 Cs2 Se2 56.38(4) 5_546 1_556
Se3 Cs2 Se2 110.01(4) 4_656 1_556
Se3 Cs2 Se2 110.01(4) 3_466 1_556
Cu1 Cs2 Se2 80.53(5) 5_546 1_556
Cu1 Cs2 Se2 80.53(5) 3_466 1_556
O1W O1W Cs2 119.5(7) 2_565 .
O1W O1W Cs2 43.5(7) 2_565 2_565
Cs2 O1W Cs2 76.0(10) . 2_565
O1W O1W Cs1 80.6(6) 2_565 2_565
Cs2 O1W Cs1 135.1(6) . 2_565
Cs2 O1W Cs1 112.3(8) 2_565 2_565
O1W O1W Cs1 80.6(6) 2_565 .
Cs2 O1W Cs1 135.1(6) . .
Cs2 O1W Cs1 112.3(8) 2_565 .
Cs1 O1W Cs1 84.5(10) 2_565 .
O1W O1W Cs1A 81.3(5) 2_565 .
Cs2 O1W Cs1A 127.3(7) . .
Cs2 O1W Cs1A 108.1(7) 2_565 .
Cs1 O1W Cs1A 93.2(11) 2_565 .
Cs1 O1W Cs1A 8.8(4) . .
O1W O1W Cs1A 81.3(5) 2_565 2_565
Cs2 O1W Cs1A 127.3(7) . 2_565
Cs2 O1W Cs1A 108.1(7) 2_565 2_565
Cs1 O1W Cs1A 8.8(4) 2_565 2_565
Cs1 O1W Cs1A 93.2(11) . 2_565
Cs1A O1W Cs1A 101.9(13) . 2_565

loop_
_geom_bond_atom_site_label_1
_geom_bond_atom_site_label_2
_geom_bond_distance
_geom_bond_site_symmetry_2
Cu1 Se4 2.3823(16) 2_575
Cu1 Se4 2.4114(17) 4_666
Cu1 Se1 2.4171(17) .
Cu1 Cu1 2.892(3) 4_666
Cu1 Cu1 2.892(3) 3_466
Cu1 Cu1 2.930(3) 2_575
Cu1 Cs2 3.982(2) 4_666
Cu1 Cs1A 4.325(18) 2_575
Cu2 Se1 2.4535(10) .
Cu2 Se1 2.4535(10) 3_465
Cu2 Se1 2.4535(10) 4_665
Cu2 Se1 2.4535(10) 2_575
Ge1 Se1 2.3138(14) .
Ge1 Se4 2.3385(14) .
Ge1 Se3 2.3895(15) .
Ge1 Se2 2.4113(15) .
Ge1 Cs1A 4.25(2) 4_665
Ge1 Cs1 4.346(5) 4_665
Se1 Cs2 3.7472(17) 4_666
Se1 Cs1 3.928(4) 4_665
Se1 Cs1A 3.984(17) 4_665
Se2 Ge1 2.4113(15) 8_455
Se2 Cs1A 3.40(2) 4_665
Se2 Cs1 3.764(5) 4_665
Se2 Cs2 4.019(3) 1_554
Se2 Cs1 4.255(2) .
Se2 Cs1 4.255(2) 2_565
Se3 Ge1 2.3895(15) 8_455
Se3 Cs1A 3.90(3) 4_666
Se3 Cs2 3.974(2) 4_666
Se3 Cs2 3.974(2) 3_566
Se3 Cs1 4.238(6) 4_666
Se4 Cu1 2.3823(16) 2_575
Se4 Cu1 2.4114(17) 3_466
Se4 Cs1A 3.574(16) .
Se4 Cs2 3.647(2) .
Se4 Cs1 3.714(4) .
Cs1 Cs1A 0.60(3) .
Cs1 O1W 3.39(3) .
Cs1 O1W 3.39(3) 2_565
Cs1 Se4 3.714(4) 7
Cs1 Se2 3.764(5) 3_465
Cs1 Se1 3.928(4) 6_465
Cs1 Se1 3.928(4) 3_465
Cs1 Se3 4.238(6) 3_466
Cs1 Se2 4.255(2) 2_565
Cs1 Ge1 4.345(5) 6_465
Cs1A Se2 3.40(2) 3_465
Cs1A Se4 3.574(16) 7
Cs1A O1W 3.65(4) .
Cs1A O1W 3.65(4) 2_565
Cs1A Se3 3.90(3) 3_466
Cs1A Se1 3.984(17) 6_465
Cs1A Se1 3.984(17) 3_465
Cs1A Ge1 4.25(2) 6_465
Cs1A Ge1 4.25(2) 3_465
Cs1A Cu1 4.325(18) 2_575
Cs2 O1W 2.58(4) .
Cs2 O1W 3.27(3) 2_565
Cs2 Cs2 3.644(5) 2_565
Cs2 Se4 3.647(2) 8_455
Cs2 Se1 3.7472(17) 3_466
Cs2 Se1 3.7472(17) 5_546
Cs2 Se3 3.974(2) 4_656
Cs2 Se3 3.974(2) 3_466
Cs2 Cu1 3.982(2) 5_546
Cs2 Cu1 3.982(2) 3_466
Cs2 Se2 4.019(3) 1_556
O1W O1W 1.10(7) 2_565
O1W Cs2 3.27(3) 2_565
O1W Cs1 3.39(3) 2_565
O1W Cs1A 3.65(4) 2_565
